data_7156201
loop_
_publ_author_name
'Garc\'ia de la Concepci\'on, Juan'
'\'Avalos, Mart\'in'
'Cintas, Pedro'
'Jim\'enez, Jos\'e L'
'Light, Mark E.'

_publ_section_title
;
 Mechanistic studies of 1,3-dipolar cycloadditions of bicyclic
 thioisom\"unchnones with alkenes. A computational rationale focused on
 donor-acceptor interactions.
;
_journal_issue 18
_journal_name_full 'Organic &amp; biomolecular chemistry'
_journal_page_first 3438
_journal_page_last 3452
_journal_paper_doi 10.1039/c8ob00683k
_journal_volume 16
_journal_year 2018
_chemical_formula_moiety 'C19 H21 N O3 S2'
_chemical_formula_sum 'C19 H21 N O3 S2'
_chemical_formula_weight 375.49
_space_group_crystal_system orthorhombic
_space_group_IT_number 61
_space_group_name_Hall '-P 2ac 2ab'
_space_group_name_H-M_alt 'P b c a'
_symmetry_space_group_name_Hall '-P 2ac 2ab'
_symmetry_space_group_name_H-M 'P b c a'
_atom_sites_solution_hydrogens geom
_atom_sites_solution_primary direct
_audit_creation_date 2014-11-11
_audit_creation_method
;
Olex2 1.2-alpha
(compiled 2014.11.07 svn.r3078 for OlexSys, GUI svn.r4941)
;
_audit_update_record
;
2018-03-19 deposited with the CCDC.
2018-04-11 downloaded from the CCDC.
;
_cell_angle_alpha 90
_cell_angle_beta 90
_cell_angle_gamma 90
_cell_formula_units_Z 8
_cell_length_a 9.13571(13)
_cell_length_b 13.38135(18)
_cell_length_c 30.0335(4)
_cell_measurement_reflns_used 30472
_cell_measurement_temperature 100(2)
_cell_measurement_theta_max 31.8930
_cell_measurement_theta_min 2.2170
_cell_volume 3671.54(9)
_computing_cell_refinement
'CrysAlisPro, Agilent Technologies, Version 1.171.37.35 (release 13-08-2014 CrysAlis171 .NET) (compiled Aug 13 2014,18:06:01)'
_computing_data_collection 'CrystalClear-SM Expert 3.1 b27 (Rigaku, 2013)'
_computing_data_reduction
'CrysAlisPro, Agilent Technologies, Version 1.171.37.35 (release 13-08-2014 CrysAlis171 .NET) (compiled Aug 13 2014,18:06:01)'
_computing_molecular_graphics 'Olex2 (Dolomanov et al., 2009)'
_computing_publication_material 'Olex2 (Dolomanov et al., 2009)'
_computing_structure_refinement 'ShelXL (Sheldrick, 2008)'
_computing_structure_solution 'ShelXT (Sheldrick, 2008)'
_diffrn_ambient_temperature 100(2)
_diffrn_detector 'CCD area detector'
_diffrn_detector_area_resol_mean 28.5714
_diffrn_detector_type 'Rigaku HG Saturn724+ (2x2 bin mode)'
_diffrn_measured_fraction_theta_full 0.997
_diffrn_measured_fraction_theta_max 0.960
_diffrn_measurement_details
;
#__ type_ start__ end____ width___ exp.time_
  1 omega -112.00   39.00   1.0000   10.0000
omega____ theta____ kappa____ phi______ frames
    -      -22.0000  -18.0000   90.0000 151

#__ type_ start__ end____ width___ exp.time_
  2 omega -111.00  -14.00   1.0000   10.0000
omega____ theta____ kappa____ phi______ frames
    -      -22.0000  -72.0000   90.0000 97

#__ type_ start__ end____ width___ exp.time_
  3 omega  -61.00  -51.00   1.0000   10.0000
omega____ theta____ kappa____ phi______ frames
    -      -22.0000    0.0000 -180.0000 10

#__ type_ start__ end____ width___ exp.time_
  4 omega -112.00   50.00   1.0000   10.0000
omega____ theta____ kappa____ phi______ frames
    -      -22.0000    0.0000   60.0000 162

#__ type_ start__ end____ width___ exp.time_
  5 omega  -68.00  -57.00   1.0000   10.0000
omega____ theta____ kappa____ phi______ frames
    -      -22.0000  -72.0000  150.0000 11
;
_diffrn_measurement_device 'four-circle \k diffractometer'
_diffrn_measurement_device_type 'Rigaku AFC12 FRE-HF'
_diffrn_measurement_method 'profile data from \w-scans'
_diffrn_measurement_specimen_support 'MiTeGen MicroMesh'
_diffrn_orient_matrix_UB_11 0.0234996000
_diffrn_orient_matrix_UB_12 0.0113344000
_diffrn_orient_matrix_UB_13 0.0219316000
_diffrn_orient_matrix_UB_21 -0.0327278000
_diffrn_orient_matrix_UB_22 0.0479171000
_diffrn_orient_matrix_UB_23 -0.0016647000
_diffrn_orient_matrix_UB_31 -0.0664000000
_diffrn_orient_matrix_UB_32 -0.0196067000
_diffrn_orient_matrix_UB_33 0.0085880000
_diffrn_radiation_collimation 0.3
_diffrn_radiation_monochromator 'Confocal mirrors, HF Varimax'
_diffrn_radiation_probe x-ray
_diffrn_radiation_type MoK\a
_diffrn_radiation_wavelength 0.71073
_diffrn_reflns_av_R_equivalents 0.0232
_diffrn_reflns_av_unetI/netI 0.0126
_diffrn_reflns_Laue_measured_fraction_full 0.997
_diffrn_reflns_Laue_measured_fraction_max 0.960
_diffrn_reflns_limit_h_max 13
_diffrn_reflns_limit_h_min -9
_diffrn_reflns_limit_k_max 19
_diffrn_reflns_limit_k_min -19
_diffrn_reflns_limit_l_max 44
_diffrn_reflns_limit_l_min -33
_diffrn_reflns_number 40740
_diffrn_reflns_point_group_measured_fraction_full 0.997
_diffrn_reflns_point_group_measured_fraction_max 0.960
_diffrn_reflns_theta_full 25.242
_diffrn_reflns_theta_max 31.963
_diffrn_reflns_theta_min 2.713
_diffrn_source 'Rotating Anode'
_diffrn_source_current 55.0
_diffrn_source_power 2.475
_diffrn_source_target Mo
_diffrn_source_type 'Rotating Anode'
_diffrn_source_voltage 45.0
_exptl_absorpt_coefficient_mu 0.308
_exptl_absorpt_correction_T_max 1.00000
_exptl_absorpt_correction_T_min 0.80969
_exptl_absorpt_correction_type multi-scan
_exptl_absorpt_process_details
'CrysAlisPro, Agilent Technologies, Version 1.171.37.35 (release 13-08-2014 CrysAlis171 .NET) (compiled Aug 13 2014,18:06:01) Empirical absorption correction using spherical harmonics, implemented in SCALE3 ABSPACK scaling algorithm.'
_exptl_crystal_colour 'clear colourless'
_exptl_crystal_colour_lustre clear
_exptl_crystal_colour_primary colourless
_exptl_crystal_density_diffrn 1.359
_exptl_crystal_description slab
_exptl_crystal_F_000 1584
_exptl_crystal_size_max 0.2
_exptl_crystal_size_mid 0.16
_exptl_crystal_size_min 0.03
_refine_diff_density_max 0.550
_refine_diff_density_min -0.226
_refine_diff_density_rms 0.055
_refine_ls_extinction_method none
_refine_ls_goodness_of_fit_ref 1.042
_refine_ls_hydrogen_treatment constr
_refine_ls_matrix_type full
_refine_ls_number_parameters 228
_refine_ls_number_reflns 6097
_refine_ls_number_restraints 0
_refine_ls_restrained_S_all 1.042
_refine_ls_R_factor_all 0.0323
_refine_ls_R_factor_gt 0.0296
_refine_ls_shift/su_max 0.001
_refine_ls_shift/su_mean 0.000
_refine_ls_structure_factor_coef Fsqd
_refine_ls_weighting_details 'w=1/[\s^2^(Fo^2^)+(0.0436P)^2^+1.4444P] where P=(Fo^2^+2Fc^2^)/3'
_refine_ls_weighting_scheme calc
_refine_ls_wR_factor_gt 0.0798
_refine_ls_wR_factor_ref 0.0815
_reflns_Friedel_coverage 0.000
_reflns_number_gt 5697
_reflns_number_total 6097
_reflns_threshold_expression 'I > 2\s(I)'
_cod_data_source_file c8ob00683k2.cif
_cod_data_source_block 2014acc0006
_cod_depositor_comments 'Adding full bibliography for 7156195--7156203.cif.'
_cod_database_code 7156201
_shelx_space_group_comment
;
The symmetry employed for this shelxl refinement is uniquely defined
by the following loop, which should always be used as a source of
symmetry information in preference to the above space-group names.
They are only intended as comments.
;
_diffrn_measurement_device_type2 'Rigaku AFC12 (Right)'
_reflns_odcompleteness_completeness 95.75
_reflns_odcompleteness_iscentric 1
_reflns_odcompleteness_theta 31.97
_olex2_refinement_description
;
1. Fixed Uiso
 At 1.2 times of:
  All C(H) groups, All C(H,H) groups
 At 1.5 times of:
  All C(H,H,H) groups
2.a Secondary CH2 refined with riding coordinates:
 C1(H1A,H1B), C2(H2A,H2B), C5(H5A,H5B), C16(H16A,H16B), C17(H17A,H17B)
2.b Aromatic/amide H refined with riding coordinates:
 C11(H11), C12(H12), C13(H13), C14(H14), C15(H15)
2.c Idealised Me refined as rotating group:
 C9(H9A,H9B,H9C), C19(H19A,H19B,H19C)
;
_shelx_shelxl_version_number 2014/7
_olex2_date_sample_submission 06/11/2014
_olex2_diffrn_ambient_temperature_device 'Oxford Cryosystems'
_olex2_exptl_crystal_mounting_method 'The crystal was mounted on a MITIGEN holder in perfluoroether oil'
_olex2_submission_original_sample_id mvcrfbajo
_olex2_submission_special_instructions 'No special instructions were received'

loop_
_space_group_symop_operation_xyz
'x, y, z'
'-x+1/2, -y, z+1/2'
'-x, y+1/2, -z+1/2'
'x+1/2, -y+1/2, -z'
'-x, -y, -z'
'x-1/2, y, -z-1/2'
'x, -y-1/2, z-1/2'
'-x-1/2, y-1/2, z'

loop_
_atom_site_label
_atom_site_type_symbol
_atom_site_fract_x
_atom_site_fract_y
_atom_site_fract_z
_atom_site_U_iso_or_equiv
_atom_site_adp_type
_atom_site_occupancy
_atom_site_site_symmetry_order
_atom_site_calc_flag
_atom_site_refinement_flags_posn
S1 S 0.35906(2) 0.24369(2) 0.48429(2) 0.01480(6) Uani 1 1 d .
S2 S 0.56595(2) 0.32547(2) 0.33632(2) 0.01491(6) Uani 1 1 d .
O1 O 0.29918(8) 0.43932(5) 0.47466(2) 0.01942(13) Uani 1 1 d .
O2 O 0.76562(7) 0.15823(5) 0.38945(2) 0.01556(12) Uani 1 1 d .
O3 O 0.71652(8) 0.08851(6) 0.23858(3) 0.02805(17) Uani 1 1 d .
N1 N 0.59134(8) 0.21742(5) 0.43576(2) 0.01241(13) Uani 1 1 d .
C1 C 0.45342(10) 0.12346(6) 0.48886(3) 0.01615(15) Uani 1 1 d .
H1A H 0.5113 0.1211 0.5159 0.019 Uiso 1 1 calc R
H1B H 0.3831 0.0691 0.4895 0.019 Uiso 1 1 calc R
C2 C 0.55133(10) 0.11458(6) 0.44834(3) 0.01536(15) Uani 1 1 d .
H2A H 0.6382 0.0760 0.4554 0.018 Uiso 1 1 calc R
H2B H 0.4998 0.0819 0.4242 0.018 Uiso 1 1 calc R
C3 C 0.49572(9) 0.29158(6) 0.44984(3) 0.01189(14) Uani 1 1 d .
C4 C 0.51345(9) 0.38902(6) 0.43771(3) 0.01267(14) Uani 1 1 d .
C5 C 0.65161(9) 0.41562(6) 0.41303(3) 0.01347(14) Uani 1 1 d .
H5A H 0.7284 0.4293 0.4345 0.016 Uiso 1 1 calc R
H5B H 0.6349 0.4763 0.3961 0.016 Uiso 1 1 calc R
C6 C 0.70412(9) 0.33315(6) 0.38111(3) 0.01263(14) Uani 1 1 d .
C7 C 0.69468(9) 0.22985(6) 0.40236(3) 0.01229(14) Uani 1 1 d .
C8 C 0.40802(9) 0.46345(6) 0.45249(3) 0.01386(14) Uani 1 1 d .
C9 C 0.43395(11) 0.57093(7) 0.43999(3) 0.01932(17) Uani 1 1 d .
H9A H 0.4252 0.5784 0.4083 0.029 Uiso 1 1 calc GR
H9B H 0.5304 0.5905 0.4492 0.029 Uiso 1 1 calc GR
H9C H 0.3627 0.6125 0.4545 0.029 Uiso 1 1 calc GR
C10 C 0.85794(9) 0.35834(6) 0.36512(3) 0.01445(15) Uani 1 1 d .
C11 C 0.97966(10) 0.32473(7) 0.38912(3) 0.01792(16) Uani 1 1 d .
H11 H 0.9661 0.2833 0.4136 0.022 Uiso 1 1 calc R
C12 C 1.12097(11) 0.35254(8) 0.37680(4) 0.02329(19) Uani 1 1 d .
H12 H 1.2009 0.3295 0.3930 0.028 Uiso 1 1 calc R
C13 C 1.14247(11) 0.41482(8) 0.34028(4) 0.0258(2) Uani 1 1 d .
H13 H 1.2367 0.4328 0.3317 0.031 Uiso 1 1 calc R
C14 C 1.02231(11) 0.44992(8) 0.31670(4) 0.0250(2) Uani 1 1 d .
H14 H 1.0363 0.4923 0.2925 0.030 Uiso 1 1 calc R
C15 C 0.88050(10) 0.42209(7) 0.32891(3) 0.02001(17) Uani 1 1 d .
H15 H 0.8008 0.4461 0.3129 0.024 Uiso 1 1 calc R
C16 C 0.64684(10) 0.23263(8) 0.29980(3) 0.02020(18) Uani 1 1 d .
H16A H 0.7417 0.2557 0.2895 0.024 Uiso 1 1 calc R
H16B H 0.6609 0.1706 0.3159 0.024 Uiso 1 1 calc R
C17 C 0.54690(10) 0.21508(7) 0.26026(3) 0.01854(16) Uani 1 1 d .
H17A H 0.4500 0.1976 0.2709 0.022 Uiso 1 1 calc R
H17B H 0.5387 0.2764 0.2432 0.022 Uiso 1 1 calc R
C18 C 0.60339(10) 0.13242(7) 0.23031(3) 0.01712(16) Uani 1 1 d .
C19 C 0.51116(12) 0.10711(8) 0.19068(3) 0.0246(2) Uani 1 1 d .
H19A H 0.5009 0.1651 0.1721 0.037 Uiso 1 1 calc GR
H19B H 0.4163 0.0854 0.2005 0.037 Uiso 1 1 calc GR
H19C H 0.5572 0.0545 0.1740 0.037 Uiso 1 1 calc GR

loop_
_atom_site_aniso_label
_atom_site_aniso_U_11
_atom_site_aniso_U_22
_atom_site_aniso_U_33
_atom_site_aniso_U_23
_atom_site_aniso_U_13
_atom_site_aniso_U_12
S1 0.01408(10) 0.01179(9) 0.01852(10) 0.00128(7) 0.00403(7) -0.00113(7)
S2 0.01329(10) 0.01563(10) 0.01580(10) -0.00077(7) -0.00102(7) 0.00264(7)
O1 0.0175(3) 0.0160(3) 0.0247(3) 0.0010(2) 0.0076(2) 0.0017(2)
O2 0.0160(3) 0.0123(3) 0.0184(3) -0.0003(2) 0.0016(2) 0.0032(2)
O3 0.0214(3) 0.0356(4) 0.0271(4) -0.0103(3) -0.0048(3) 0.0106(3)
N1 0.0132(3) 0.0087(3) 0.0153(3) 0.0010(2) 0.0018(2) 0.0003(2)
C1 0.0174(4) 0.0119(3) 0.0192(4) 0.0033(3) 0.0018(3) 0.0000(3)
C2 0.0182(4) 0.0086(3) 0.0192(4) 0.0010(3) 0.0022(3) -0.0006(3)
C3 0.0116(3) 0.0110(3) 0.0131(3) -0.0004(3) 0.0004(3) -0.0004(3)
C4 0.0134(3) 0.0100(3) 0.0146(3) -0.0006(3) 0.0017(3) -0.0001(3)
C5 0.0140(3) 0.0099(3) 0.0166(3) -0.0010(3) 0.0024(3) -0.0008(3)
C6 0.0121(3) 0.0113(3) 0.0145(3) 0.0010(3) 0.0005(3) 0.0006(3)
C7 0.0119(3) 0.0113(3) 0.0136(3) 0.0003(3) -0.0002(3) 0.0001(3)
C8 0.0151(4) 0.0115(3) 0.0149(3) -0.0008(3) 0.0008(3) 0.0008(3)
C9 0.0229(4) 0.0111(3) 0.0239(4) 0.0010(3) 0.0070(3) 0.0027(3)
C10 0.0134(4) 0.0128(3) 0.0172(4) -0.0002(3) 0.0024(3) -0.0003(3)
C11 0.0160(4) 0.0183(4) 0.0195(4) 0.0013(3) -0.0012(3) -0.0010(3)
C12 0.0147(4) 0.0249(5) 0.0302(5) 0.0017(4) -0.0023(3) -0.0024(3)
C13 0.0153(4) 0.0275(5) 0.0346(5) 0.0027(4) 0.0044(4) -0.0048(4)
C14 0.0204(4) 0.0258(5) 0.0289(5) 0.0084(4) 0.0056(4) -0.0031(4)
C15 0.0164(4) 0.0204(4) 0.0233(4) 0.0065(3) 0.0025(3) -0.0002(3)
C16 0.0181(4) 0.0245(4) 0.0181(4) -0.0067(3) -0.0026(3) 0.0056(3)
C17 0.0185(4) 0.0196(4) 0.0175(4) -0.0026(3) -0.0034(3) 0.0042(3)
C18 0.0174(4) 0.0188(4) 0.0152(4) -0.0005(3) 0.0006(3) 0.0003(3)
C19 0.0268(5) 0.0274(5) 0.0197(4) -0.0060(4) -0.0063(4) 0.0066(4)

loop_
_atom_type_symbol
_atom_type_description
_atom_type_scat_dispersion_real
_atom_type_scat_dispersion_imag
_atom_type_scat_source
C C 0.0033 0.0016 'International Tables Vol C Tables 4.2.6.8 and 6.1.1.4'
H H 0.0000 0.0000 'International Tables Vol C Tables 4.2.6.8 and 6.1.1.4'
N N 0.0061 0.0033 'International Tables Vol C Tables 4.2.6.8 and 6.1.1.4'
O O 0.0106 0.0060 'International Tables Vol C Tables 4.2.6.8 and 6.1.1.4'
S S 0.1246 0.1234 'International Tables Vol C Tables 4.2.6.8 and 6.1.1.4'

loop_
_geom_angle_atom_site_label_1
_geom_angle_atom_site_label_2
_geom_angle_atom_site_label_3
_geom_angle
C3 S1 C1 91.74(4)
C16 S2 C6 101.53(4)
C3 N1 C2 115.70(7)
C7 N1 C2 117.79(7)
C7 N1 C3 124.24(7)
S1 C1 H1A 110.4
S1 C1 H1B 110.4
H1A C1 H1B 108.6
C2 C1 S1 106.66(6)
C2 C1 H1A 110.4
C2 C1 H1B 110.4
N1 C2 C1 106.22(7)
N1 C2 H2A 110.5
N1 C2 H2B 110.5
C1 C2 H2A 110.5
C1 C2 H2B 110.5
H2A C2 H2B 108.7
N1 C3 S1 111.63(6)
C4 C3 S1 126.52(6)
C4 C3 N1 121.84(7)
C3 C4 C5 117.19(7)
C3 C4 C8 119.64(7)
C8 C4 C5 122.90(7)
C4 C5 H5A 108.9
C4 C5 H5B 108.9
C4 C5 C6 113.48(7)
H5A C5 H5B 107.7
C6 C5 H5A 108.9
C6 C5 H5B 108.9
C5 C6 S2 106.29(5)
C7 C6 S2 102.46(5)
C7 C6 C5 111.83(7)
C10 C6 S2 114.41(6)
C10 C6 C5 108.99(7)
C10 C6 C7 112.63(7)
O2 C7 N1 119.79(8)
O2 C7 C6 123.30(7)
N1 C7 C6 116.72(7)
O1 C8 C4 121.11(8)
O1 C8 C9 120.61(8)
C4 C8 C9 118.28(7)
C8 C9 H9A 109.5
C8 C9 H9B 109.5
C8 C9 H9C 109.5
H9A C9 H9B 109.5
H9A C9 H9C 109.5
H9B C9 H9C 109.5
C11 C10 C6 119.99(8)
C15 C10 C6 121.11(8)
C15 C10 C11 118.67(8)
C10 C11 H11 119.5
C12 C11 C10 120.91(9)
C12 C11 H11 119.5
C11 C12 H12 120.0
C13 C12 C11 120.00(9)
C13 C12 H12 120.0
C12 C13 H13 120.2
C14 C13 C12 119.55(9)
C14 C13 H13 120.2
C13 C14 H14 119.7
C13 C14 C15 120.61(9)
C15 C14 H14 119.7
C10 C15 H15 119.9
C14 C15 C10 120.25(9)
C14 C15 H15 119.9
S2 C16 H16A 109.8
S2 C16 H16B 109.8
H16A C16 H16B 108.2
C17 C16 S2 109.52(6)
C17 C16 H16A 109.8
C17 C16 H16B 109.8
C16 C17 H17A 109.2
C16 C17 H17B 109.2
H17A C17 H17B 107.9
C18 C17 C16 111.88(7)
C18 C17 H17A 109.2
C18 C17 H17B 109.2
O3 C18 C17 121.42(8)
O3 C18 C19 122.15(9)
C19 C18 C17 116.43(8)
C18 C19 H19A 109.5
C18 C19 H19B 109.5
C18 C19 H19C 109.5
H19A C19 H19B 109.5
H19A C19 H19C 109.5
H19B C19 H19C 109.5

loop_
_geom_bond_atom_site_label_1
_geom_bond_atom_site_label_2
_geom_bond_distance
S1 C1 1.8304(9)
S1 C3 1.7435(8)
S2 C6 1.8475(8)
S2 C16 1.8145(9)
O1 C8 1.2394(11)
O2 C7 1.2201(10)
O3 C18 1.2145(12)
N1 C2 1.4730(10)
N1 C3 1.3880(10)
N1 C7 1.3876(10)
C1 H1A 0.9700
C1 H1B 0.9700
C1 C2 1.5150(12)
C2 H2A 0.9700
C2 H2B 0.9700
C3 C4 1.3634(11)
C4 C5 1.5064(11)
C4 C8 1.4549(11)
C5 H5A 0.9700
C5 H5B 0.9700
C5 C6 1.5385(11)
C6 C7 1.5249(11)
C6 C10 1.5227(12)
C8 C9 1.5052(12)
C9 H9A 0.9600
C9 H9B 0.9600
C9 H9C 0.9600
C10 C11 1.3993(12)
C10 C15 1.3976(12)
C11 H11 0.9300
C11 C12 1.3936(13)
C12 H12 0.9300
C12 C13 1.3915(15)
C13 H13 0.9300
C13 C14 1.3882(15)
C14 H14 0.9300
C14 C15 1.3970(13)
C15 H15 0.9300
C16 H16A 0.9700
C16 H16B 0.9700
C16 C17 1.5163(13)
C17 H17A 0.9700
C17 H17B 0.9700
C17 C18 1.5163(13)
C18 C19 1.4971(13)
C19 H19A 0.9600
C19 H19B 0.9600
C19 H19C 0.9600
